data_7114248
loop_
_publ_author_name
'Xu, Lili'
'Sugiyama, Teruki'
'Huang, Huaming'
'Song, Zhiji'
'Meng, Jiben'
'Matsuura, Teruo'

_publ_section_title
;
 Photoinduced ground-state singlet biradical???novel insight into the
 photochromic compounds of biindenylidenediones
;
_journal_issue 20
_journal_name_full 'Chemical Communications'
_journal_page_first 2328
_journal_paper_doi 10.1039/b206876a
_journal_year 2002
_chemical_formula_sum 'C24 H24 O4'
_chemical_formula_weight 376.43
_chemical_name_systematic
; 
? 
;
_space_group_IT_number 15
_symmetry_cell_setting monoclinic
_symmetry_space_group_name_Hall '-C 2yc'
_symmetry_space_group_name_H-M 'C 1 2/c 1'
_atom_sites_solution_hydrogens geom
_atom_sites_solution_primary direct
_atom_sites_solution_secondary difmap
_audit_creation_method SHELXL-97
_cell_angle_alpha 90.00
_cell_angle_beta 105.014(5)
_cell_angle_gamma 90.00
_cell_formula_units_Z 4
_cell_length_a 10.398(3)
_cell_length_b 12.481(4)
_cell_length_c 15.371(4)
_cell_measurement_temperature 293(2)
_cell_volume 1926.7(10)
_computing_structure_refinement 'SHELXL-97 (Sheldrick, 1997)'
_computing_structure_solution 'SHELXS-97 (Sheldrick, 1990)'
_diffrn_ambient_temperature 293(2)
_diffrn_measured_fraction_theta_full 0.999
_diffrn_measured_fraction_theta_max 0.999
_diffrn_measurement_device_type 'CCD area detector'
_diffrn_measurement_method 'phi and omega scans'
_diffrn_radiation_monochromator graphite
_diffrn_radiation_source 'fine-focus sealed tube'
_diffrn_radiation_type MoK\a
_diffrn_radiation_wavelength 0.71073
_diffrn_reflns_av_R_equivalents 0.0633
_diffrn_reflns_av_sigmaI/netI 0.0749
_diffrn_reflns_limit_h_max 7
_diffrn_reflns_limit_h_min -12
_diffrn_reflns_limit_k_max 14
_diffrn_reflns_limit_k_min -14
_diffrn_reflns_limit_l_max 18
_diffrn_reflns_limit_l_min -17
_diffrn_reflns_number 4885
_diffrn_reflns_theta_full 25.02
_diffrn_reflns_theta_max 25.02
_diffrn_reflns_theta_min 2.60
_diffrn_standards_decay_% 2
_exptl_absorpt_coefficient_mu 0.087
_exptl_absorpt_correction_T_max 0.9827
_exptl_absorpt_correction_T_min 0.9743
_exptl_absorpt_correction_type multi-scan
_exptl_crystal_colour Yellow
_exptl_crystal_density_diffrn 1.298
_exptl_crystal_density_method 'not measured'
_exptl_crystal_description Rhombic
_exptl_crystal_F_000 800
_exptl_crystal_size_max 0.30
_exptl_crystal_size_mid 0.25
_exptl_crystal_size_min 0.20
_refine_diff_density_max 0.206
_refine_diff_density_min -0.165
_refine_diff_density_rms 0.041
_refine_ls_extinction_method none
_refine_ls_goodness_of_fit_ref 0.989
_refine_ls_hydrogen_treatment mixed
_refine_ls_matrix_type full
_refine_ls_number_parameters 127
_refine_ls_number_reflns 1712
_refine_ls_number_restraints 0
_refine_ls_restrained_S_all 0.989
_refine_ls_R_factor_all 0.1117
_refine_ls_R_factor_gt 0.0489
_refine_ls_shift/su_max 0.000
_refine_ls_shift/su_mean 0.000
_refine_ls_structure_factor_coef Fsqd
_refine_ls_weighting_details 'calc w=1/[\s^2^(Fo^2^)+(0.0521P)^2^+0.0000P] where P=(Fo^2^+2Fc^2^)/3'
_refine_ls_weighting_scheme calc
_refine_ls_wR_factor_gt 0.1064
_refine_ls_wR_factor_ref 0.1254
_reflns_number_gt 900
_reflns_number_total 1712
_reflns_threshold_expression >2sigma(I)
_cod_data_source_file b206876a.txt
_cod_data_source_block 010523c
_cod_depositor_comments
;
The following automatic conversions were performed:

'_symmetry_cell_setting' value 'Monoclinic' changed to 'monoclinic'
according to
/usr/data/users/saulius/automatic-downloads/retrospective/RSC/lib/dictionaries/cif_core.dic
dictionary named 'cif_core.dic' version 2.4.2 from
2011-04-26.

'_exptl_absorpt_correction_type' value 'MULTI-SCAN'
changed to 'multi-scan' according to
/usr/data/users/saulius/automatic-downloads/retrospective/RSC/lib/dictionaries/cif_core.dic
dictionary named 'cif_core.dic' version 2.4.2 from 2011-04-26.

Automatic conversion script
Id: cif_fix_values 2281 2013-09-26 08:29:07Z andrius 
;
_cod_original_cell_volume 1926.8(9)
_cod_original_sg_symbol_H-M C2/c
_cod_database_code 7114248

loop_
_symmetry_equiv_pos_as_xyz
'x, y, z'
'-x, y, -z+1/2'
'x+1/2, y+1/2, z'
'-x+1/2, y+1/2, -z+1/2'
'-x, -y, -z'
'x, -y, z-1/2'
'-x+1/2, -y+1/2, -z'
'x+1/2, -y+1/2, z-1/2'

loop_
_atom_site_label
_atom_site_type_symbol
_atom_site_fract_x
_atom_site_fract_y
_atom_site_fract_z
_atom_site_U_iso_or_equiv
_atom_site_adp_type
_atom_site_occupancy
_atom_site_symmetry_multiplicity
_atom_site_calc_flag
_atom_site_refinement_flags
O1 O 0.11730(18) 0.61358(14) 0.37517(11) 0.0517(5) Uani 1 1 d .
O2 O 0.44290(17) 0.87903(14) 0.46251(12) 0.0523(5) Uani 1 1 d .
H2B H 0.4550 0.8847 0.5172 0.078 Uiso 1 1 calc R
C1 C 0.2159(2) 0.74391(19) 0.29872(17) 0.0401(6) Uani 1 1 d .
C2 C 0.1813(3) 0.7094(2) 0.20922(18) 0.0500(8) Uani 1 1 d .
H2A H 0.1291 0.6486 0.1922 0.060 Uiso 1 1 calc R
C3 C 0.2261(3) 0.7671(2) 0.14709(19) 0.0588(8) Uani 1 1 d .
H3A H 0.2028 0.7462 0.0870 0.071 Uiso 1 1 calc R
C4 C 0.3058(3) 0.8565(2) 0.1732(2) 0.0588(8) Uani 1 1 d .
H4A H 0.3384 0.8932 0.1308 0.071 Uiso 1 1 calc R
C5 C 0.3377(3) 0.8918(2) 0.26165(18) 0.0509(7) Uani 1 1 d .
H5A H 0.3894 0.9529 0.2785 0.061 Uiso 1 1 calc R
C6 C 0.2912(2) 0.83480(19) 0.32455(17) 0.0399(7) Uani 1 1 d .
C7 C 0.3051(3) 0.86210(18) 0.42183(16) 0.0395(7) Uani 1 1 d .
C8 C 0.2476(2) 0.76250(18) 0.45740(15) 0.0364(6) Uani 1 1 d .
C9 C 0.1835(3) 0.6949(2) 0.37680(17) 0.0401(7) Uani 1 1 d .
C10 C 0.2251(3) 0.96425(19) 0.42929(18) 0.0436(7) Uani 1 1 d .
H10A H 0.2333 0.9784 0.4925 0.052 Uiso 1 1 calc R
H10B H 0.2652 1.0240 0.4057 0.052 Uiso 1 1 calc R
C11 C 0.0799(3) 0.9604(2) 0.38119(19) 0.0577(8) Uani 1 1 d .
H11A H 0.0378 0.9043 0.4078 0.069 Uiso 1 1 calc R
H11B H 0.0710 0.9415 0.3187 0.069 Uiso 1 1 calc R
C12 C 0.0071(3) 1.0639(2) 0.3843(2) 0.0749(10) Uani 1 1 d .
H12A H -0.0849 1.0554 0.3526 0.112 Uiso 1 1 calc R
H12B H 0.0461 1.1196 0.3565 0.112 Uiso 1 1 calc R
H12C H 0.0135 1.0826 0.4459 0.112 Uiso 1 1 calc R

loop_
_atom_site_aniso_label
_atom_site_aniso_U_11
_atom_site_aniso_U_22
_atom_site_aniso_U_33
_atom_site_aniso_U_23
_atom_site_aniso_U_13
_atom_site_aniso_U_12
O1 0.0587(12) 0.0446(11) 0.0476(12) -0.0001(9) 0.0062(10) -0.0092(10)
O2 0.0406(11) 0.0641(12) 0.0488(12) 0.0017(9) 0.0053(10) -0.0074(9)
C1 0.0409(15) 0.0418(15) 0.0379(16) -0.0003(13) 0.0106(13) 0.0070(13)
C2 0.0567(18) 0.0435(16) 0.0477(19) -0.0029(14) 0.0097(16) 0.0047(14)
C3 0.074(2) 0.061(2) 0.0431(18) 0.0024(16) 0.0183(17) 0.0099(18)
C4 0.075(2) 0.0555(19) 0.055(2) 0.0077(15) 0.0325(18) 0.0042(17)
C5 0.0604(19) 0.0454(16) 0.0520(19) 0.0031(15) 0.0236(16) 0.0011(15)
C6 0.0421(17) 0.0373(15) 0.0429(17) 0.0035(12) 0.0157(14) 0.0051(13)
C7 0.0380(15) 0.0395(15) 0.0384(16) 0.0011(12) 0.0050(13) -0.0017(12)
C8 0.0355(13) 0.0342(14) 0.0380(14) 0.0012(12) 0.0067(14) 0.0032(12)
C9 0.0384(15) 0.0359(15) 0.0435(17) 0.0043(13) 0.0064(14) 0.0058(13)
C10 0.0532(18) 0.0370(15) 0.0410(16) 0.0039(12) 0.0128(15) 0.0021(13)
C11 0.0534(19) 0.0609(19) 0.0548(19) -0.0034(15) 0.0068(16) 0.0151(16)
C12 0.076(2) 0.064(2) 0.090(3) 0.0088(18) 0.031(2) 0.0259(18)

loop_
_atom_type_symbol
_atom_type_description
_atom_type_scat_dispersion_real
_atom_type_scat_dispersion_imag
_atom_type_scat_source
C C 0.0033 0.0016 'International Tables Vol C Tables 4.2.6.8 and 6.1.1.4'
H H 0.0000 0.0000 'International Tables Vol C Tables 4.2.6.8 and 6.1.1.4'
O O 0.0106 0.0060 'International Tables Vol C Tables 4.2.6.8 and 6.1.1.4'

loop_
_geom_angle_atom_site_label_1
_geom_angle_atom_site_label_2
_geom_angle_atom_site_label_3
_geom_angle
_geom_angle_site_symmetry_1
C7 O2 H2B 109.5 .
C6 C1 C2 121.4(2) .
C6 C1 C9 110.0(2) .
C2 C1 C9 128.6(2) .
C3 C2 C1 118.5(3) .
C3 C2 H2A 120.8 .
C1 C2 H2A 120.8 .
C2 C3 C4 120.5(3) .
C2 C3 H3A 119.8 .
C4 C3 H3A 119.8 .
C5 C4 C3 120.9(3) .
C5 C4 H4A 119.5 .
C3 C4 H4A 119.5 .
C6 C5 C4 118.9(3) .
C6 C5 H5A 120.5 .
C4 C5 H5A 120.5 .
C1 C6 C5 119.8(2) .
C1 C6 C7 112.0(2) .
C5 C6 C7 128.1(2) .
O2 C7 C6 107.3(2) .
O2 C7 C8 113.78(19) .
C6 C7 C8 102.94(19) .
O2 C7 C10 110.22(19) .
C6 C7 C10 110.3(2) .
C8 C7 C10 112.0(2) .
C8 C8 C9 125.0(3) 7_566
C8 C8 C7 128.2(3) 7_566
C9 C8 C7 106.9(2) .
O1 C9 C1 125.3(2) .
O1 C9 C8 127.5(2) .
C1 C9 C8 107.1(2) .
C11 C10 C7 115.5(2) .
C11 C10 H10A 108.4 .
C7 C10 H10A 108.4 .
C11 C10 H10B 108.4 .
C7 C10 H10B 108.4 .
H10A C10 H10B 107.5 .
C10 C11 C12 114.1(2) .
C10 C11 H11A 108.7 .
C12 C11 H11A 108.7 .
C10 C11 H11B 108.7 .
C12 C11 H11B 108.7 .
H11A C11 H11B 107.6 .
C11 C12 H12A 109.5 .
C11 C12 H12B 109.5 .
H12A C12 H12B 109.5 .
C11 C12 H12C 109.5 .
H12A C12 H12C 109.5 .
H12B C12 H12C 109.5 .

loop_
_geom_bond_atom_site_label_1
_geom_bond_atom_site_label_2
_geom_bond_distance
_geom_bond_site_symmetry_2
O1 C9 1.223(3) .
O2 C7 1.423(3) .
O2 H2B 0.8200 .
C1 C6 1.377(3) .
C1 C2 1.397(3) .
C1 C9 1.462(3) .
C2 C3 1.370(3) .
C2 H2A 0.9300 .
C3 C4 1.386(4) .
C3 H3A 0.9300 .
C4 C5 1.385(4) .
C4 H4A 0.9300 .
C5 C6 1.384(3) .
C5 H5A 0.9300 .
C6 C7 1.504(3) .
C7 C8 1.540(3) .
C7 C10 1.543(3) .
C8 C8 1.335(4) 7_566
C8 C9 1.504(3) .
C10 C11 1.501(4) .
C10 H10A 0.9700 .
C10 H10B 0.9700 .
C11 C12 1.504(4) .
C11 H11A 0.9700 .
C11 H11B 0.9700 .
C12 H12A 0.9600 .
C12 H12B 0.9600 .
C12 H12C 0.9600 .

loop_
_geom_hbond_atom_site_label_D
_geom_hbond_atom_site_label_H
_geom_hbond_atom_site_label_A
_geom_hbond_distance_DH
_geom_hbond_distance_HA
_geom_hbond_distance_DA
_geom_hbond_angle_DHA
_geom_hbond_site_symmetry_A
C2 H2A O1 0.93 2.54 3.266(3) 135.1 2
C10 H10A O1 0.97 2.50 3.180(3) 127.4 7_566

loop_
_geom_torsion_atom_site_label_1
_geom_torsion_atom_site_label_2
_geom_torsion_atom_site_label_3
_geom_torsion_atom_site_label_4
_geom_torsion
_geom_torsion_site_symmetry_1
_geom_torsion_site_symmetry_4
C6 C1 C2 C3 1.2(4) . .
C9 C1 C2 C3 -178.3(2) . .
C1 C2 C3 C4 1.2(4) . .
C2 C3 C4 C5 -2.6(4) . .
C3 C4 C5 C6 1.6(4) . .
C2 C1 C6 C5 -2.1(4) . .
C9 C1 C6 C5 177.5(2) . .
C2 C1 C6 C7 174.6(2) . .
C9 C1 C6 C7 -5.8(3) . .
C4 C5 C6 C1 0.7(4) . .
C4 C5 C6 C7 -175.4(3) . .
C1 C6 C7 O2 130.1(2) . .
C5 C6 C7 O2 -53.5(3) . .
C1 C6 C7 C8 9.8(3) . .
C5 C6 C7 C8 -173.8(2) . .
C1 C6 C7 C10 -109.9(2) . .
C5 C6 C7 C10 66.5(3) . .
O2 C7 C8 C8 54.0(4) . 7_566
C6 C7 C8 C8 169.8(3) . 7_566
C10 C7 C8 C8 -71.8(4) . 7_566
O2 C7 C8 C9 -125.6(2) . .
C6 C7 C8 C9 -9.8(2) . .
C10 C7 C8 C9 108.6(2) . .
C6 C1 C9 O1 179.6(2) . .
C2 C1 C9 O1 -0.8(4) . .
C6 C1 C9 C8 -0.9(3) . .
C2 C1 C9 C8 178.6(2) . .
C8 C8 C9 O1 6.8(5) 7_566 .
C7 C8 C9 O1 -173.6(2) . .
C8 C8 C9 C1 -172.6(3) 7_566 .
C7 C8 C9 C1 7.0(3) . .
O2 C7 C10 C11 174.4(2) . .
C6 C7 C10 C11 56.2(3) . .
C8 C7 C10 C11 -57.8(3) . .
C7 C10 C11 C12 -175.9(2) . .
